data_7001265
loop_
_publ_author_name
'Schnaars, David D.'
'Wu, Guang'
'Hayton, Trevor W.'

_publ_section_title
;
 Reactivity of UI4(OEt2)2 with phenols: probing the chemistry of the
 U--I bond
;
_journal_issue 19
_journal_name_full 'Dalton Transactions'
_journal_page_first 3681
_journal_page_last 3687
_journal_paper_doi 10.1039/b823002a
_journal_year 2009
_chemical_formula_sum 'C32 H50 I2 O5 U'
_chemical_formula_weight 1006.55
_chemical_name_systematic
;
?
;
_space_group_IT_number 61
_symmetry_cell_setting orthorhombic
_symmetry_space_group_name_Hall '-P 2ac 2ab'
_symmetry_space_group_name_H-M 'P b c a'
_atom_sites_solution_hydrogens geom
_atom_sites_solution_primary direct
_atom_sites_solution_secondary difmap
_audit_creation_method SHELXL-97
_cell_angle_alpha 90.00
_cell_angle_beta 90.00
_cell_angle_gamma 90.00
_cell_formula_units_Z 8
_cell_length_a 23.0285(16)
_cell_length_b 13.3321(9)
_cell_length_c 23.6112(17)
_cell_measurement_temperature 150(2)
_cell_volume 7249.1(9)
_computing_structure_refinement 'SHELXL-97 (Sheldrick, 1997)'
_computing_structure_solution 'SHELXS-97 (Sheldrick, 1990)'
_diffrn_ambient_temperature 150(2)
_diffrn_measured_fraction_theta_full 0.991
_diffrn_measured_fraction_theta_max 0.991
_diffrn_measurement_device_type 'CCD area detector'
_diffrn_measurement_method 'omega scan'
_diffrn_radiation_monochromator graphite
_diffrn_radiation_source 'fine-focus sealed tube'
_diffrn_radiation_type MoK\a
_diffrn_radiation_wavelength 0.71073
_diffrn_reflns_av_R_equivalents 0.1855
_diffrn_reflns_av_sigmaI/netI 0.1489
_diffrn_reflns_limit_h_max 28
_diffrn_reflns_limit_h_min -29
_diffrn_reflns_limit_k_max 16
_diffrn_reflns_limit_k_min -16
_diffrn_reflns_limit_l_max 28
_diffrn_reflns_limit_l_min -29
_diffrn_reflns_number 57858
_diffrn_reflns_theta_full 26.73
_diffrn_reflns_theta_max 26.73
_diffrn_reflns_theta_min 1.72
_exptl_absorpt_coefficient_mu 6.216
_exptl_absorpt_correction_T_max 0.314
_exptl_absorpt_correction_T_min 0.187
_exptl_absorpt_correction_type empirical
_exptl_absorpt_process_details 'psi scan'
_exptl_crystal_colour Green
_exptl_crystal_density_diffrn 1.845
_exptl_crystal_density_method 'not measured'
_exptl_crystal_description Plate
_exptl_crystal_F_000 3840
_exptl_crystal_size_max 0.24
_exptl_crystal_size_mid 0.18
_exptl_crystal_size_min 0.04
_refine_diff_density_max 3.567
_refine_diff_density_min -2.139
_refine_diff_density_rms 0.241
_refine_ls_extinction_method none
_refine_ls_goodness_of_fit_ref 0.987
_refine_ls_hydrogen_treatment constr
_refine_ls_matrix_type full
_refine_ls_number_parameters 362
_refine_ls_number_reflns 7636
_refine_ls_number_restraints 120
_refine_ls_restrained_S_all 0.982
_refine_ls_R_factor_all 0.1670
_refine_ls_R_factor_gt 0.0813
_refine_ls_shift/su_max 0.000
_refine_ls_shift/su_mean 0.000
_refine_ls_structure_factor_coef Fsqd
_refine_ls_weighting_details 'calc w=1/[\s^2^(Fo^2^)+(0.0628P)^2^+0.0000P] where P=(Fo^2^+2Fc^2^)/3'
_refine_ls_weighting_scheme calc
_refine_ls_wR_factor_gt 0.1324
_refine_ls_wR_factor_ref 0.1586
_reflns_number_gt 4042
_reflns_number_total 7636
_reflns_threshold_expression >2sigma(I)
_cod_data_source_file b823002a.txt
_cod_data_source_block 5
_cod_depositor_comments
;
The following automatic conversions were performed:
'_symmetry_cell_setting' value 'Orthorhombic' changed to 'orthorhombic'
according to '/home/saulius/struct/CIF-dictionaries/cif_core.dic'
dictionary named 'cif_core.dic' version 2.4.1 from
2010-06-29.

'_exptl_absorpt_correction_type' value 'Empirical' changed to
'empirical' according to
'/home/saulius/struct/CIF-dictionaries/cif_core.dic' dictionary named
'cif_core.dic' version 2.4.1 from 2010-06-29.

Automatic conversion script
Id: cif_fix_enum 1527 2010-12-29 10:47:43Z saulius 
;
_cod_original_sg_symbol_H-M Pbca
_cod_database_code 7001265

loop_
_symmetry_equiv_pos_as_xyz
'x, y, z'
'-x+1/2, -y, z+1/2'
'-x, y+1/2, -z+1/2'
'x+1/2, -y+1/2, -z'
'-x, -y, -z'
'x-1/2, y, -z-1/2'
'x, -y-1/2, z-1/2'
'-x-1/2, y-1/2, z'

loop_
_atom_site_label
_atom_site_type_symbol
_atom_site_fract_x
_atom_site_fract_y
_atom_site_fract_z
_atom_site_U_iso_or_equiv
_atom_site_adp_type
_atom_site_occupancy
_atom_site_symmetry_multiplicity
_atom_site_calc_flag
_atom_site_refinement_flags
_atom_site_disorder_assembly
_atom_site_disorder_group
U1 U 0.07956(2) 0.07630(4) 0.34578(2) 0.02448(15) Uani 1 1 d . . .
I1 I 0.08772(4) 0.25502(7) 0.25918(4) 0.0385(3) Uani 1 1 d . . .
I2 I 0.13825(5) -0.02363(9) 0.45187(4) 0.0512(3) Uani 1 1 d . . .
O1 O 0.1226(4) -0.0150(7) 0.2899(3) 0.032(2) Uani 1 1 d . . .
C14 C -0.0785(5) 0.3940(8) 0.4634(5) 0.021(3) Uani 1 1 d . . .
O5 O -0.0100(4) 0.0683(7) 0.2862(4) 0.034(2) Uani 1 1 d U . .
O4 O 0.0186(4) -0.0703(7) 0.3694(4) 0.044(2) Uani 1 1 d U . .
O2 O 0.0278(4) 0.1682(7) 0.3963(3) 0.028(2) Uani 1 1 d . . .
O3 O 0.1666(4) 0.1722(7) 0.3697(4) 0.035(2) Uani 1 1 d U . .
C11 C -0.0070(5) 0.2433(9) 0.4181(5) 0.019(3) Uiso 1 1 d . . .
C1 C 0.1528(6) -0.0810(9) 0.2541(5) 0.026(3) Uani 1 1 d . . .
C7 C 0.2439(6) -0.2881(11) 0.1440(5) 0.033(3) Uani 1 1 d . . .
C17 C -0.1195(6) 0.4731(10) 0.4887(5) 0.028(3) Uani 1 1 d . . .
C16 C -0.0487(6) 0.2204(9) 0.4574(6) 0.028(3) Uani 1 1 d . . .
H16 H -0.0534 0.1543 0.4691 0.034 Uiso 1 1 calc R . .
C15 C -0.0834(6) 0.2933(10) 0.4797(5) 0.027(3) Uani 1 1 d . . .
H15 H -0.1112 0.2756 0.5065 0.032 Uiso 1 1 calc R . .
C4 C 0.2112(6) -0.2146(9) 0.1823(5) 0.026(3) Uani 1 1 d . . .
C13 C -0.0359(6) 0.4141(9) 0.4226(5) 0.027(3) Uani 1 1 d . . .
H13 H -0.0318 0.4796 0.4096 0.032 Uiso 1 1 calc R . .
C19 C -0.1024(7) 0.5784(11) 0.4694(6) 0.049(4) Uani 1 1 d . . .
H19A H -0.1234 0.6273 0.4911 0.073 Uiso 1 1 calc R . .
H19B H -0.1115 0.5863 0.4300 0.073 Uiso 1 1 calc R . .
H19C H -0.0614 0.5879 0.4750 0.073 Uiso 1 1 calc R . .
C12 C 0.0001(6) 0.3416(10) 0.4009(5) 0.027(3) Uani 1 1 d . . .
H12 H 0.0290 0.3584 0.3750 0.032 Uiso 1 1 calc R . .
C3 C 0.1545(6) -0.1838(11) 0.1718(6) 0.035(4) Uani 1 1 d . . .
H3 H 0.1357 -0.2090 0.1400 0.042 Uiso 1 1 calc R . .
C20 C -0.1828(6) 0.4516(11) 0.4711(6) 0.039(4) Uani 1 1 d . . .
H20A H -0.2081 0.4993 0.4888 0.059 Uiso 1 1 calc R . .
H20B H -0.1933 0.3850 0.4827 0.059 Uiso 1 1 calc R . .
H20C H -0.1862 0.4570 0.4307 0.059 Uiso 1 1 calc R . .
C18 C -0.1153(6) 0.4671(10) 0.5535(5) 0.033(3) Uani 1 1 d . . .
H18A H -0.0767 0.4851 0.5653 0.049 Uiso 1 1 calc R . .
H18B H -0.1236 0.3999 0.5657 0.049 Uiso 1 1 calc R . .
H18C H -0.1427 0.5125 0.5702 0.049 Uiso 1 1 calc R . .
C6 C 0.2075(6) -0.1096(12) 0.2646(6) 0.040(4) Uani 1 1 d . . .
H6 H 0.2260 -0.0860 0.2970 0.048 Uiso 1 1 calc R . .
C2 C 0.1251(6) -0.1189(10) 0.2056(6) 0.033(4) Uani 1 1 d . . .
H2 H 0.0874 -0.0998 0.1968 0.040 Uiso 1 1 calc R . .
C9 C 0.2678(7) -0.3744(11) 0.1801(7) 0.049(4) Uani 1 1 d . . .
H9A H 0.2954 -0.4122 0.1583 0.073 Uiso 1 1 calc R . .
H9B H 0.2365 -0.4174 0.1914 0.073 Uiso 1 1 calc R . .
H9C H 0.2866 -0.3476 0.2131 0.073 Uiso 1 1 calc R . .
C29 C -0.0109(6) 0.0240(12) 0.2306(6) 0.044(4) Uani 1 1 d U . .
H29A H -0.0094 -0.0486 0.2330 0.053 Uiso 1 1 calc R . .
H29B H 0.0217 0.0472 0.2081 0.053 Uiso 1 1 calc R . .
C24 C 0.2269(6) 0.1500(13) 0.3564(7) 0.051(4) Uani 1 1 d U . .
H24A H 0.2342 0.1602 0.3163 0.061 Uiso 1 1 calc R . .
H24B H 0.2359 0.0809 0.3657 0.061 Uiso 1 1 calc R . .
C5 C 0.2366(6) -0.1720(11) 0.2294(6) 0.040(4) Uani 1 1 d . . .
H5 H 0.2753 -0.1866 0.2372 0.049 Uiso 1 1 calc R . .
C30 C -0.0692(7) 0.0589(12) 0.2042(7) 0.055(4) Uani 1 1 d U . .
H30A H -0.0633 0.1145 0.1783 0.066 Uiso 1 1 calc R . .
H30B H -0.0882 0.0045 0.1842 0.066 Uiso 1 1 calc R . .
C25 C 0.0328(7) -0.1731(11) 0.3592(7) 0.051(4) Uani 1 1 d U . .
H25A H 0.0725 -0.1865 0.3706 0.061 Uiso 1 1 calc R . .
H25B H 0.0290 -0.1883 0.3192 0.061 Uiso 1 1 calc R . .
C23 C 0.2628(7) 0.2191(13) 0.3905(8) 0.060(5) Uani 1 1 d U . .
H23A H 0.2851 0.1824 0.4186 0.073 Uiso 1 1 calc R . .
H23B H 0.2894 0.2564 0.3666 0.073 Uiso 1 1 calc R . .
C10 C 0.2935(7) -0.2298(13) 0.1172(7) 0.058(5) Uani 1 1 d . . .
H10A H 0.3175 -0.2747 0.0956 0.087 Uiso 1 1 calc R . .
H10B H 0.3164 -0.1989 0.1464 0.087 Uiso 1 1 calc R . .
H10C H 0.2781 -0.1790 0.0927 0.087 Uiso 1 1 calc R . .
C8 C 0.2068(7) -0.3328(12) 0.0972(6) 0.054(5) Uani 1 1 d . . .
H8A H 0.1960 -0.2811 0.0710 0.081 Uiso 1 1 calc R . .
H8B H 0.1724 -0.3618 0.1134 0.081 Uiso 1 1 calc R . .
H8C H 0.2284 -0.3838 0.0778 0.081 Uiso 1 1 calc R . .
C31 C -0.1032(7) 0.0902(13) 0.2536(7) 0.059(4) Uani 1 1 d U . .
H31A H -0.1319 0.1402 0.2431 0.070 Uiso 1 1 calc R . .
H31B H -0.1230 0.0333 0.2705 0.070 Uiso 1 1 calc R . .
C32 C -0.0604(6) 0.1320(15) 0.2923(7) 0.059(5) Uani 1 1 d U . .
H32A H -0.0512 0.2007 0.2823 0.071 Uiso 1 1 calc R . .
H32B H -0.0746 0.1305 0.3310 0.071 Uiso 1 1 calc R . .
C21 C 0.1674(7) 0.2542(13) 0.4084(8) 0.064(5) Uani 1 1 d U . .
H21A H 0.1446 0.3090 0.3933 0.077 Uiso 1 1 calc R . .
H21B H 0.1502 0.2337 0.4441 0.077 Uiso 1 1 calc R . .
C27 C -0.0493(8) -0.1622(14) 0.4174(8) 0.068(5) Uani 1 1 d U . .
H27A H -0.0886 -0.1770 0.4053 0.081 Uiso 1 1 calc R . .
H27B H -0.0479 -0.1650 0.4584 0.081 Uiso 1 1 calc R . .
C28 C -0.0331(9) -0.0697(14) 0.3990(11) 0.096(7) Uani 1 1 d U . .
H28A H -0.0293 -0.0254 0.4314 0.115 Uiso 1 1 calc R . .
H28B H -0.0634 -0.0429 0.3748 0.115 Uiso 1 1 calc R . .
C22 C 0.2220(8) 0.2851(17) 0.4173(10) 0.103(7) Uani 1 1 d U . .
H22A H 0.2296 0.2874 0.4577 0.123 Uiso 1 1 calc R . .
H22B H 0.2267 0.3524 0.4023 0.123 Uiso 1 1 calc R . .
C26 C -0.0082(8) -0.2356(12) 0.3928(7) 0.054(4) Uani 1 1 d U . .
H26A H -0.0284 -0.2832 0.3687 0.065 Uiso 1 1 calc R . .
H26B H 0.0121 -0.2720 0.4223 0.065 Uiso 1 1 calc R . .

loop_
_atom_site_aniso_label
_atom_site_aniso_U_11
_atom_site_aniso_U_22
_atom_site_aniso_U_33
_atom_site_aniso_U_23
_atom_site_aniso_U_13
_atom_site_aniso_U_12
U1 0.0266(3) 0.0220(3) 0.0248(2) -0.0035(2) 0.0013(2) 0.0029(3)
I1 0.0394(6) 0.0388(6) 0.0372(5) 0.0116(4) 0.0043(5) 0.0018(5)
I2 0.0532(7) 0.0581(7) 0.0425(6) 0.0217(6) -0.0117(5) -0.0096(6)
O1 0.031(6) 0.040(6) 0.024(5) -0.009(4) 0.006(4) 0.002(5)
C14 0.020(7) 0.018(7) 0.023(6) 0.004(5) -0.005(6) 0.002(6)
O5 0.028(5) 0.047(6) 0.028(5) -0.002(4) -0.002(4) -0.002(5)
O4 0.036(6) 0.034(5) 0.063(7) 0.011(5) 0.004(5) -0.001(5)
O2 0.026(5) 0.032(6) 0.026(5) -0.006(4) 0.005(4) -0.003(4)
O3 0.036(5) 0.022(5) 0.047(6) -0.003(4) -0.009(5) 0.001(4)
C1 0.033(8) 0.017(7) 0.028(7) -0.014(6) 0.017(6) -0.007(6)
C7 0.033(9) 0.044(9) 0.021(7) -0.006(6) 0.001(6) 0.007(7)
C17 0.035(9) 0.031(8) 0.017(6) 0.005(6) 0.005(6) 0.003(7)
C16 0.035(9) 0.016(7) 0.033(8) 0.000(6) 0.001(7) -0.006(6)
C15 0.031(8) 0.036(8) 0.013(6) 0.002(5) 0.007(6) 0.005(7)
C4 0.023(8) 0.028(8) 0.027(7) -0.004(6) 0.008(6) 0.002(6)
C13 0.032(8) 0.015(7) 0.033(7) 0.011(6) -0.011(6) -0.005(6)
C19 0.070(12) 0.032(9) 0.045(9) -0.007(8) 0.007(8) 0.023(9)
C12 0.018(8) 0.028(8) 0.033(8) 0.004(6) 0.006(6) 0.007(6)
C3 0.031(9) 0.044(9) 0.029(8) -0.017(7) 0.000(6) -0.006(7)
C20 0.029(9) 0.042(10) 0.046(9) -0.020(7) 0.011(7) 0.005(7)
C18 0.043(9) 0.029(8) 0.027(7) 0.003(6) 0.007(7) 0.017(7)
C6 0.024(9) 0.063(11) 0.034(8) -0.005(8) -0.001(7) 0.008(8)
C2 0.025(8) 0.040(9) 0.035(8) -0.015(7) -0.001(7) 0.002(7)
C9 0.041(10) 0.043(10) 0.063(11) -0.018(9) -0.001(8) 0.026(8)
C29 0.047(8) 0.045(9) 0.040(8) -0.013(7) -0.013(7) 0.006(7)
C24 0.032(7) 0.058(10) 0.063(11) -0.011(7) 0.004(7) -0.016(7)
C5 0.025(9) 0.058(11) 0.039(9) 0.002(8) 0.003(7) 0.002(8)
C30 0.063(10) 0.052(10) 0.050(8) -0.014(8) -0.030(7) 0.002(8)
C25 0.068(10) 0.030(7) 0.053(10) -0.009(7) 0.001(7) -0.024(7)
C23 0.037(7) 0.053(11) 0.091(13) -0.007(9) -0.021(8) -0.006(7)
C10 0.054(11) 0.078(13) 0.043(10) -0.015(9) 0.008(9) 0.023(10)
C8 0.050(11) 0.062(12) 0.049(10) -0.029(9) -0.001(9) 0.015(9)
C31 0.035(7) 0.077(12) 0.064(10) -0.012(9) -0.024(7) 0.005(8)
C32 0.024(8) 0.108(14) 0.045(9) -0.024(8) -0.015(7) 0.018(8)
C21 0.052(8) 0.050(10) 0.090(13) -0.036(8) -0.015(9) -0.008(8)
C27 0.062(11) 0.067(10) 0.075(12) 0.022(9) 0.010(8) -0.020(8)
C28 0.073(12) 0.052(8) 0.162(18) 0.020(12) 0.058(11) -0.006(10)
C22 0.055(10) 0.124(16) 0.130(17) -0.079(12) 0.020(12) -0.030(10)
C26 0.074(11) 0.042(7) 0.046(9) 0.014(7) -0.014(8) -0.022(7)

loop_
_atom_type_symbol
_atom_type_description
_atom_type_scat_dispersion_real
_atom_type_scat_dispersion_imag
_atom_type_scat_source
C C 0.0033 0.0016 'International Tables Vol C Tables 4.2.6.8 and 6.1.1.4'
H H 0.0000 0.0000 'International Tables Vol C Tables 4.2.6.8 and 6.1.1.4'
O O 0.0106 0.0060 'International Tables Vol C Tables 4.2.6.8 and 6.1.1.4'
I I -0.4742 1.8119 'International Tables Vol C Tables 4.2.6.8 and 6.1.1.4'
U U -9.6767 9.6646 'International Tables Vol C Tables 4.2.6.8 and 6.1.1.4'

loop_
_geom_angle_atom_site_label_1
_geom_angle_atom_site_label_2
_geom_angle_atom_site_label_3
_geom_angle
_geom_angle_site_symmetry_1
_geom_angle_site_symmetry_3
_geom_angle_publ_flag
O1 U1 O2 173.5(3) . . ?
O1 U1 O3 93.6(3) . . ?
O2 U1 O3 91.7(3) . . ?
O1 U1 O4 87.2(3) . . ?
O2 U1 O4 90.6(3) . . ?
O3 U1 O4 145.9(3) . . ?
O1 U1 O5 90.7(3) . . ?
O2 U1 O5 82.8(3) . . ?
O3 U1 O5 146.0(3) . . ?
O4 U1 O5 67.9(3) . . ?
O1 U1 I2 93.0(2) . . ?
O2 U1 I2 92.3(2) . . ?
O3 U1 I2 71.6(2) . . ?
O4 U1 I2 74.3(2) . . ?
O5 U1 I2 141.8(2) . . ?
O1 U1 I1 90.2(3) . . ?
O2 U1 I1 87.7(2) . . ?
O3 U1 I1 72.9(2) . . ?
O4 U1 I1 141.3(2) . . ?
O5 U1 I1 73.5(2) . . ?
I2 U1 I1 144.44(3) . . ?
C1 O1 U1 176.9(8) . . ?
C13 C14 C15 115.4(11) . . ?
C13 C14 C17 124.6(11) . . ?
C15 C14 C17 120.0(11) . . ?
C29 O5 C32 108.7(10) . . ?
C29 O5 U1 122.9(8) . . ?
C32 O5 U1 125.5(8) . . ?
C28 O4 C25 106.8(13) . . ?
C28 O4 U1 126.9(10) . . ?
C25 O4 U1 126.1(9) . . ?
C11 O2 U1 166.2(8) . . ?
C21 O3 C24 106.4(11) . . ?
C21 O3 U1 124.1(9) . . ?
C24 O3 U1 128.8(8) . . ?
C16 C11 C12 119.7(12) . . ?
C16 C11 O2 119.8(11) . . ?
C12 C11 O2 120.5(11) . . ?
C6 C1 O1 122.2(12) . . ?
C6 C1 C2 118.3(12) . . ?
O1 C1 C2 119.5(12) . . ?
C8 C7 C10 108.8(12) . . ?
C8 C7 C4 113.8(12) . . ?
C10 C7 C4 106.8(12) . . ?
C8 C7 C9 108.1(13) . . ?
C10 C7 C9 110.2(12) . . ?
C4 C7 C9 109.1(11) . . ?
C19 C17 C18 109.2(12) . . ?
C19 C17 C14 110.8(11) . . ?
C18 C17 C14 108.2(10) . . ?
C19 C17 C20 109.5(12) . . ?
C18 C17 C20 108.7(11) . . ?
C14 C17 C20 110.4(11) . . ?
C15 C16 C11 120.8(12) . . ?
C15 C16 H16 119.6 . . ?
C11 C16 H16 119.6 . . ?
C16 C15 C14 122.0(12) . . ?
C16 C15 H15 119.0 . . ?
C14 C15 H15 119.0 . . ?
C5 C4 C3 114.9(12) . . ?
C5 C4 C7 122.0(12) . . ?
C3 C4 C7 123.1(12) . . ?
C12 C13 C14 123.0(12) . . ?
C12 C13 H13 118.5 . . ?
C14 C13 H13 118.5 . . ?
C17 C19 H19A 109.5 . . ?
C17 C19 H19B 109.5 . . ?
H19A C19 H19B 109.5 . . ?
C17 C19 H19C 109.5 . . ?
H19A C19 H19C 109.5 . . ?
H19B C19 H19C 109.5 . . ?
C13 C12 C11 119.1(12) . . ?
C13 C12 H12 120.5 . . ?
C11 C12 H12 120.5 . . ?
C2 C3 C4 123.4(13) . . ?
C2 C3 H3 118.3 . . ?
C4 C3 H3 118.3 . . ?
C17 C20 H20A 109.5 . . ?
C17 C20 H20B 109.5 . . ?
H20A C20 H20B 109.5 . . ?
C17 C20 H20C 109.5 . . ?
H20A C20 H20C 109.5 . . ?
H20B C20 H20C 109.5 . . ?
C17 C18 H18A 109.5 . . ?
C17 C18 H18B 109.5 . . ?
H18A C18 H18B 109.5 . . ?
C17 C18 H18C 109.5 . . ?
H18A C18 H18C 109.5 . . ?
H18B C18 H18C 109.5 . . ?
C1 C6 C5 121.8(14) . . ?
C1 C6 H6 119.1 . . ?
C5 C6 H6 119.1 . . ?
C3 C2 C1 118.9(13) . . ?
C3 C2 H2 120.5 . . ?
C1 C2 H2 120.5 . . ?
C7 C9 H9A 109.5 . . ?
C7 C9 H9B 109.5 . . ?
H9A C9 H9B 109.5 . . ?
C7 C9 H9C 109.5 . . ?
H9A C9 H9C 109.5 . . ?
H9B C9 H9C 109.5 . . ?
O5 C29 C30 104.8(11) . . ?
O5 C29 H29A 110.8 . . ?
C30 C29 H29A 110.8 . . ?
O5 C29 H29B 110.8 . . ?
C30 C29 H29B 110.8 . . ?
H29A C29 H29B 108.9 . . ?
O3 C24 C23 106.8(13) . . ?
O3 C24 H24A 110.4 . . ?
C23 C24 H24A 110.4 . . ?
O3 C24 H24B 110.4 . . ?
C23 C24 H24B 110.4 . . ?
H24A C24 H24B 108.6 . . ?
C6 C5 C4 122.6(14) . . ?
C6 C5 H5 118.7 . . ?
C4 C5 H5 118.7 . . ?
C31 C30 C29 103.3(12) . . ?
C31 C30 H30A 111.1 . . ?
C29 C30 H30A 111.1 . . ?
C31 C30 H30B 111.1 . . ?
C29 C30 H30B 111.1 . . ?
H30A C30 H30B 109.1 . . ?
O4 C25 C26 107.6(13) . . ?
O4 C25 H25A 110.2 . . ?
C26 C25 H25A 110.2 . . ?
O4 C25 H25B 110.2 . . ?
C26 C25 H25B 110.2 . . ?
H25A C25 H25B 108.5 . . ?
C22 C23 C24 104.8(14) . . ?
C22 C23 H23A 110.8 . . ?
C24 C23 H23A 110.8 . . ?
C22 C23 H23B 110.8 . . ?
C24 C23 H23B 110.8 . . ?
H23A C23 H23B 108.9 . . ?
C7 C10 H10A 109.5 . . ?
C7 C10 H10B 109.5 . . ?
H10A C10 H10B 109.5 . . ?
C7 C10 H10C 109.5 . . ?
H10A C10 H10C 109.5 . . ?
H10B C10 H10C 109.5 . . ?
C7 C8 H8A 109.5 . . ?
C7 C8 H8B 109.5 . . ?
H8A C8 H8B 109.5 . . ?
C7 C8 H8C 109.5 . . ?
H8A C8 H8C 109.5 . . ?
H8B C8 H8C 109.5 . . ?
C32 C31 C30 104.3(13) . . ?
C32 C31 H31A 110.9 . . ?
C30 C31 H31A 110.9 . . ?
C32 C31 H31B 110.9 . . ?
C30 C31 H31B 110.9 . . ?
H31A C31 H31B 108.9 . . ?
O5 C32 C31 104.8(13) . . ?
O5 C32 H32A 110.8 . . ?
C31 C32 H32A 110.8 . . ?
O5 C32 H32B 110.8 . . ?
C31 C32 H32B 110.8 . . ?
H32A C32 H32B 108.9 . . ?
C22 C21 O3 110.5(15) . . ?
C22 C21 H21A 109.6 . . ?
O3 C21 H21A 109.6 . . ?
C22 C21 H21B 109.6 . . ?
O3 C21 H21B 109.6 . . ?
H21A C21 H21B 108.1 . . ?
C28 C27 C26 107.4(16) . . ?
C28 C27 H27A 110.2 . . ?
C26 C27 H27A 110.2 . . ?
C28 C27 H27B 110.2 . . ?
C26 C27 H27B 110.2 . . ?
H27A C27 H27B 108.5 . . ?
C27 C28 O4 113.2(17) . . ?
C27 C28 H28A 108.9 . . ?
O4 C28 H28A 108.9 . . ?
C27 C28 H28B 108.9 . . ?
O4 C28 H28B 108.9 . . ?
H28A C28 H28B 107.8 . . ?
C21 C22 C23 110.9(16) . . ?
C21 C22 H22A 109.5 . . ?
C23 C22 H22A 109.5 . . ?
C21 C22 H22B 109.5 . . ?
C23 C22 H22B 109.5 . . ?
H22A C22 H22B 108.0 . . ?
C27 C26 C25 104.1(13) . . ?
C27 C26 H26A 110.9 . . ?
C25 C26 H26A 110.9 . . ?
C27 C26 H26B 110.9 . . ?
C25 C26 H26B 110.9 . . ?
H26A C26 H26B 109.0 . . ?

loop_
_geom_bond_atom_site_label_1
_geom_bond_atom_site_label_2
_geom_bond_distance
_geom_bond_site_symmetry_2
_geom_bond_publ_flag
U1 O1 2.051(8) . ?
U1 O2 2.084(8) . ?
U1 O3 2.443(9) . ?
U1 O4 2.470(10) . ?
U1 O5 2.499(9) . ?
U1 I2 3.1428(11) . ?
U1 I1 3.1454(10) . ?
O1 C1 1.403(14) . ?
C14 C13 1.400(17) . ?
C14 C15 1.402(17) . ?
C14 C17 1.537(17) . ?
O5 C29 1.440(15) . ?
O5 C32 1.445(17) . ?
O4 C28 1.379(19) . ?
O4 C25 1.430(17) . ?
O2 C11 1.383(14) . ?
O3 C21 1.425(17) . ?
O3 C24 1.455(16) . ?
C11 C16 1.369(17) . ?
C11 C12 1.382(17) . ?
C1 C6 1.340(18) . ?
C1 C2 1.405(17) . ?
C7 C8 1.519(18) . ?
C7 C10 1.52(2) . ?
C7 C4 1.532(18) . ?
C7 C9 1.533(19) . ?
C17 C19 1.529(19) . ?
C17 C18 1.536(17) . ?
C17 C20 1.541(18) . ?
C16 C15 1.363(17) . ?
C16 H16 0.9300 . ?
C15 H15 0.9300 . ?
C4 C5 1.379(18) . ?
C4 C3 1.391(18) . ?
C13 C12 1.373(17) . ?
C13 H13 0.9300 . ?
C19 H19A 0.9600 . ?
C19 H19B 0.9600 . ?
C19 H19C 0.9600 . ?
C12 H12 0.9300 . ?
C3 C2 1.357(17) . ?
C3 H3 0.9300 . ?
C20 H20A 0.9600 . ?
C20 H20B 0.9600 . ?
C20 H20C 0.9600 . ?
C18 H18A 0.9600 . ?
C18 H18B 0.9600 . ?
C18 H18C 0.9600 . ?
C6 C5 1.354(19) . ?
C6 H6 0.9300 . ?
C2 H2 0.9300 . ?
C9 H9A 0.9600 . ?
C9 H9B 0.9600 . ?
C9 H9C 0.9600 . ?
C29 C30 1.551(19) . ?
C29 H29A 0.9700 . ?
C29 H29B 0.9700 . ?
C24 C23 1.48(2) . ?
C24 H24A 0.9700 . ?
C24 H24B 0.9700 . ?
C5 H5 0.9300 . ?
C30 C31 1.46(2) . ?
C30 H30A 0.9700 . ?
C30 H30B 0.9700 . ?
C25 C26 1.49(2) . ?
C25 H25A 0.9700 . ?
C25 H25B 0.9700 . ?
C23 C22 1.44(2) . ?
C23 H23A 0.9700 . ?
C23 H23B 0.9700 . ?
C10 H10A 0.9600 . ?
C10 H10B 0.9600 . ?
C10 H10C 0.9600 . ?
C8 H8A 0.9600 . ?
C8 H8B 0.9600 . ?
C8 H8C 0.9600 . ?
C31 C32 1.46(2) . ?
C31 H31A 0.9700 . ?
C31 H31B 0.9700 . ?
C32 H32A 0.9700 . ?
C32 H32B 0.9700 . ?
C21 C22 1.34(2) . ?
C21 H21A 0.9700 . ?
C21 H21B 0.9700 . ?
C27 C28 1.36(2) . ?
C27 C26 1.48(2) . ?
C27 H27A 0.9700 . ?
C27 H27B 0.9700 . ?
C28 H28A 0.9700 . ?
C28 H28B 0.9700 . ?
C22 H22A 0.9700 . ?
C22 H22B 0.9700 . ?
C26 H26A 0.9700 . ?
C26 H26B 0.9700 . ?

loop_
_geom_torsion_atom_site_label_1
_geom_torsion_atom_site_label_2
_geom_torsion_atom_site_label_3
_geom_torsion_atom_site_label_4
_geom_torsion
_geom_torsion_site_symmetry_1
_geom_torsion_site_symmetry_2
_geom_torsion_site_symmetry_3
_geom_torsion_site_symmetry_4
_geom_torsion_publ_flag
O2 U1 O1 C1 -128(14) . . . . ?
O3 U1 O1 C1 88(15) . . . . ?
O4 U1 O1 C1 -58(15) . . . . ?
O5 U1 O1 C1 -126(15) . . . . ?
I2 U1 O1 C1 16(15) . . . . ?
I1 U1 O1 C1 161(15) . . . . ?
O1 U1 O5 C29 -9.0(10) . . . . ?
O2 U1 O5 C29 170.8(10) . . . . ?
O3 U1 O5 C29 88.5(11) . . . . ?
O4 U1 O5 C29 -95.7(10) . . . . ?
I2 U1 O5 C29 -104.7(10) . . . . ?
I1 U1 O5 C29 81.0(10) . . . . ?
O1 U1 O5 C32 -167.7(12) . . . . ?
O2 U1 O5 C32 12.0(11) . . . . ?
O3 U1 O5 C32 -70.2(13) . . . . ?
O4 U1 O5 C32 105.6(12) . . . . ?
I2 U1 O5 C32 96.5(12) . . . . ?
I1 U1 O5 C32 -77.7(11) . . . . ?
O1 U1 O4 C28 -166.2(16) . . . . ?
O2 U1 O4 C28 7.7(16) . . . . ?
O3 U1 O4 C28 101.6(16) . . . . ?
O5 U1 O4 C28 -74.3(15) . . . . ?
I2 U1 O4 C28 99.9(15) . . . . ?
I1 U1 O4 C28 -79.5(16) . . . . ?
O1 U1 O4 C25 19.7(11) . . . . ?
O2 U1 O4 C25 -166.5(11) . . . . ?
O3 U1 O4 C25 -72.6(13) . . . . ?
O5 U1 O4 C25 111.5(11) . . . . ?
I2 U1 O4 C25 -74.3(11) . . . . ?
I1 U1 O4 C25 106.4(10) . . . . ?
O1 U1 O2 C11 -59(5) . . . . ?
O3 U1 O2 C11 85(3) . . . . ?
O4 U1 O2 C11 -129(3) . . . . ?
O5 U1 O2 C11 -61(3) . . . . ?
I2 U1 O2 C11 157(3) . . . . ?
I1 U1 O2 C11 13(3) . . . . ?
O1 U1 O3 C21 179.1(12) . . . . ?
O2 U1 O3 C21 2.9(12) . . . . ?
O4 U1 O3 C21 -90.6(13) . . . . ?
O5 U1 O3 C21 82.5(13) . . . . ?
I2 U1 O3 C21 -88.9(12) . . . . ?
I1 U1 O3 C21 90.0(12) . . . . ?
O1 U1 O3 C24 -11.8(12) . . . . ?
O2 U1 O3 C24 172.0(11) . . . . ?
O4 U1 O3 C24 78.5(13) . . . . ?
O5 U1 O3 C24 -108.4(11) . . . . ?
I2 U1 O3 C24 80.2(11) . . . . ?
I1 U1 O3 C24 -100.9(11) . . . . ?
U1 O2 C11 C16 147(3) . . . . ?
U1 O2 C11 C12 -33(4) . . . . ?
U1 O1 C1 C6 -54(16) . . . . ?
U1 O1 C1 C2 126(15) . . . . ?
C13 C14 C17 C19 -7.5(17) . . . . ?
C15 C14 C17 C19 174.4(12) . . . . ?
C13 C14 C17 C18 -127.2(13) . . . . ?
C15 C14 C17 C18 54.7(16) . . . . ?
C13 C14 C17 C20 114.0(14) . . . . ?
C15 C14 C17 C20 -64.1(15) . . . . ?
C12 C11 C16 C15 0.3(19) . . . . ?
O2 C11 C16 C15 179.9(11) . . . . ?
C11 C16 C15 C14 0(2) . . . . ?
C13 C14 C15 C16 0.4(18) . . . . ?
C17 C14 C15 C16 178.7(12) . . . . ?
C8 C7 C4 C5 175.4(14) . . . . ?
C10 C7 C4 C5 -64.6(16) . . . . ?
C9 C7 C4 C5 54.6(17) . . . . ?
C8 C7 C4 C3 -6(2) . . . . ?
C10 C7 C4 C3 113.7(15) . . . . ?
C9 C7 C4 C3 -127.2(14) . . . . ?
C15 C14 C13 C12 -1.9(18) . . . . ?
C17 C14 C13 C12 179.9(12) . . . . ?
C14 C13 C12 C11 2.6(19) . . . . ?
C16 C11 C12 C13 -1.7(19) . . . . ?
O2 C11 C12 C13 178.7(11) . . . . ?
C5 C4 C3 C2 -2(2) . . . . ?
C7 C4 C3 C2 179.9(13) . . . . ?
O1 C1 C6 C5 -178.9(13) . . . . ?
C2 C1 C6 C5 1(2) . . . . ?
C4 C3 C2 C1 -1(2) . . . . ?
C6 C1 C2 C3 1(2) . . . . ?
O1 C1 C2 C3 -179.0(12) . . . . ?
C32 O5 C29 C30 -4.4(16) . . . . ?
U1 O5 C29 C30 -166.3(9) . . . . ?
C21 O3 C24 C23 2.4(18) . . . . ?
U1 O3 C24 C23 -168.2(10) . . . . ?
C1 C6 C5 C4 -4(2) . . . . ?
C3 C4 C5 C6 4(2) . . . . ?
C7 C4 C5 C6 -177.8(14) . . . . ?
O5 C29 C30 C31 -18.5(17) . . . . ?
C28 O4 C25 C26 -9.4(19) . . . . ?
U1 O4 C25 C26 165.7(9) . . . . ?
O3 C24 C23 C22 -6(2) . . . . ?
C29 C30 C31 C32 34.3(18) . . . . ?
C29 O5 C32 C31 26.1(17) . . . . ?
U1 O5 C32 C31 -172.7(10) . . . . ?
C30 C31 C32 O5 -37.8(18) . . . . ?
C24 O3 C21 C22 3(2) . . . . ?
U1 O3 C21 C22 173.8(16) . . . . ?
C26 C27 C28 O4 -7(3) . . . . ?
C25 O4 C28 C27 10(3) . . . . ?
U1 O4 C28 C27 -164.7(14) . . . . ?
O3 C21 C22 C23 -7(3) . . . . ?
C24 C23 C22 C21 8(3) . . . . ?
C28 C27 C26 C25 0(2) . . . . ?
O4 C25 C26 C27 5.5(18) . . . . ?
